data_7244918
loop_
_publ_author_name
'Bosch, Eric'
'Ferrence, Gregory M.'
'Powell, Conrad'
'Unruh, Daniel K.'
'Krueger, Herman R.'
'Groeneman, Ryan'

_publ_section_title
;
 Cooperative non-covalent interactions and synthetic feed as driving
 forces to structural diversity within organic co-crystals containing
 isosteric perhalobenzenes
;
_journal_name_full CrystEngComm
_journal_paper_doi 10.1039/D2CE00360K
_journal_year 2022
_chemical_formula_moiety 'C15 H13 N O2, C6 F4 I2'
_chemical_formula_sum 'C21 H13 F4 I2 N O2'
_chemical_formula_weight 641.12
_chemical_name_systematic '(1,2,4,5-tetrafluoro-3,6-diiodobenzene) methyl 4-[(1E)-2-(pyridin-4-yl)ethenyl]benzoate'
_space_group_crystal_system monoclinic
_space_group_IT_number 15
_space_group_name_Hall '-C 2yc'
_space_group_name_H-M_alt 'C 1 2/c 1'
_atom_sites_solution_hydrogens geom
_atom_sites_solution_primary direct
_atom_sites_solution_secondary difmap
_audit_creation_method SHELXL-2018/3
_audit_update_record
;
2022-03-04 deposited with the CCDC.	2022-05-09 downloaded from the CCDC.
;
_cell_angle_alpha 90
_cell_angle_beta 93.249(3)
_cell_angle_gamma 90
_cell_formula_units_Z 8
_cell_length_a 16.3940(10)
_cell_length_b 6.4768(4)
_cell_length_c 38.606(2)
_cell_measurement_reflns_used 9985
_cell_measurement_temperature 100(2)
_cell_measurement_theta_max 27.38
_cell_measurement_theta_min 2.49
_cell_volume 4092.6(4)
_computing_cell_refinement 'APEX4 & SAINT (Bruker, 2021)'
_computing_data_collection 'APEX4 (Bruker, 2021)'
_computing_data_reduction SAINT
_computing_molecular_graphics
;
<i>Mercury CSD</i> (Macrae et al., 2020)
;
_computing_publication_material
;
;
_computing_structure_refinement 'SHELXL-2018/3 (Sheldrick, 2015b)'
_computing_structure_solution 'SHELXT (Sheldrick, 2015a)'
_diffrn_ambient_temperature 100(2)
_diffrn_measured_fraction_theta_full 0.999
_diffrn_measured_fraction_theta_max 0.953
_diffrn_measurement_details
;
 A total of 3672 frames were collected.  
 The total exposure time was 4.08 hours.
;
_diffrn_measurement_device_type 'Bruker APEX-II CCD diffractometer'
_diffrn_measurement_method '\w and \f scans'
_diffrn_radiation_monochromator graphite
_diffrn_radiation_probe x-ray
_diffrn_radiation_source 'sealed tube'
_diffrn_radiation_type MoK\a
_diffrn_radiation_wavelength 0.71073
_diffrn_reflns_av_R_equivalents 0.0574
_diffrn_reflns_av_unetI/netI 0.0353
_diffrn_reflns_Laue_measured_fraction_full 0.999
_diffrn_reflns_Laue_measured_fraction_max 0.953
_diffrn_reflns_limit_h_max 21
_diffrn_reflns_limit_h_min -22
_diffrn_reflns_limit_k_max 8
_diffrn_reflns_limit_k_min -8
_diffrn_reflns_limit_l_max 52
_diffrn_reflns_limit_l_min -53
_diffrn_reflns_number 51577
_diffrn_reflns_point_group_measured_fraction_full 0.999
_diffrn_reflns_point_group_measured_fraction_max 0.953
_diffrn_reflns_theta_full 25.242
_diffrn_reflns_theta_max 29.447
_diffrn_reflns_theta_min 2.489
_exptl_absorpt_coefficient_mu 3.128
_exptl_absorpt_correction_T_max 0.7459
_exptl_absorpt_correction_T_min 0.6929
_exptl_absorpt_correction_type multi-scan
_exptl_absorpt_process_details
;
Apex4 v2021.4.0 (Bruker, 2021)

Krause, L., Herbst-Irmer, R., Sheldrick, G. M., Stalke, D. (2015).
"Comparison of silver and molybdenum microfocus X-ray sources for
single-crystal structure determination"
J. Appl. Cryst. 48, 3-10.
doi:10.1107/S1600576714022985
;
_exptl_crystal_colour colourless
_exptl_crystal_density_diffrn 2.081
_exptl_crystal_description 'plate - fragment'
_exptl_crystal_F_000 2432
_exptl_crystal_size_max 0.154
_exptl_crystal_size_mid 0.102
_exptl_crystal_size_min 0.070
_refine_diff_density_max 0.502
_refine_diff_density_min -0.682
_refine_diff_density_rms 0.119
_refine_ls_extinction_method none
_refine_ls_goodness_of_fit_ref 1.020
_refine_ls_hydrogen_treatment constr
_refine_ls_matrix_type full
_refine_ls_number_parameters 272
_refine_ls_number_reflns 5403
_refine_ls_number_restraints 0
_refine_ls_restrained_S_all 1.020
_refine_ls_R_factor_all 0.0396
_refine_ls_R_factor_gt 0.0261
_refine_ls_shift/su_max 0.003
_refine_ls_shift/su_mean 0.000
_refine_ls_structure_factor_coef Fsqd
_refine_ls_weighting_details 'w=1/[\s^2^(Fo^2^)+(0.0159P)^2^+6.4456P] where P=(Fo^2^+2Fc^2^)/3'
_refine_ls_weighting_scheme calc
_refine_ls_wR_factor_gt 0.0447
_refine_ls_wR_factor_ref 0.0477
_reflns_Friedel_coverage 0.000
_reflns_number_gt 4397
_reflns_number_total 5403
_reflns_threshold_expression 'I > 2\s(I)'
_cod_data_source_file d2ce00360k2.cif
_cod_data_source_block GMF21034
_cod_original_sg_symbol_H-M 'C 2/c'
_cod_database_code 7244918
_shelx_shelxl_version_number 2018/3
_shelx_space_group_comment
;
The symmetry employed for this shelxl refinement is uniquely defined
by the following loop, which should always be used as a source of
symmetry information in preference to the above space-group names.
They are only intended as comments.
;
_shelx_estimated_absorpt_t_min 0.644
_shelx_estimated_absorpt_t_max 0.811

loop_
_space_group_symop_operation_xyz
'x, y, z'
'-x, y, -z+1/2'
'x+1/2, y+1/2, z'
'-x+1/2, y+1/2, -z+1/2'
'-x, -y, -z'
'x, -y, z-1/2'
'-x+1/2, -y+1/2, -z'
'x+1/2, -y+1/2, z-1/2'

loop_
_atom_site_label
_atom_site_type_symbol
_atom_site_fract_x
_atom_site_fract_y
_atom_site_fract_z
_atom_site_U_iso_or_equiv
_atom_site_adp_type
_atom_site_occupancy
_atom_site_site_symmetry_order
_atom_site_calc_flag
_atom_site_refinement_flags_posn
_atom_site_refinement_flags_adp
_atom_site_refinement_flags_occupancy
_atom_site_disorder_assembly
_atom_site_disorder_group
C1 C 0.70476(15) 0.9485(4) 0.41868(6) 0.0147(5) Uani 1 1 d . . . . .
I1 I 0.66878(2) 0.74959(3) 0.45822(2) 0.01642(5) Uani 1 1 d . . . . .
C2 C 0.66634(16) 1.1353(4) 0.41208(6) 0.0146(5) Uani 1 1 d . . . . .
F2 F 0.60312(10) 1.1927(2) 0.43091(4) 0.0225(4) Uani 1 1 d . . . . .
C3 C 0.68945(16) 1.2650(4) 0.38621(7) 0.0155(5) Uani 1 1 d . . . . .
F3 F 0.64826(9) 1.4432(2) 0.38106(4) 0.0211(3) Uani 1 1 d . . . . .
C4 C 0.75330(16) 1.2161(4) 0.36570(6) 0.0136(5) Uani 1 1 d . . . . .
I4 I 0.78610(2) 1.41233(3) 0.32601(2) 0.01585(5) Uani 1 1 d . . . . .
C5 C 0.79208(16) 1.0296(4) 0.37234(7) 0.0157(6) Uani 1 1 d . . . . .
F5 F 0.85529(9) 0.9717(2) 0.35349(4) 0.0212(4) Uani 1 1 d . . . . .
C6 C 0.76854(16) 0.9000(4) 0.39809(6) 0.0146(5) Uani 1 1 d . . . . .
F6 F 0.80945(10) 0.7202(2) 0.40315(4) 0.0207(3) Uani 1 1 d . . . . .
C7 C 0.54304(17) 0.4693(4) 0.56250(7) 0.0191(6) Uani 1 1 d . . . . .
H7 H 0.507874 0.534181 0.577920 0.023 Uiso 1 1 calc R U . . .
C8 C 0.56870(17) 0.5746(5) 0.53401(7) 0.0207(6) Uani 1 1 d . . . . .
H8 H 0.550245 0.712467 0.530504 0.025 Uiso 1 1 calc R U . . .
N9 N 0.61796(14) 0.4945(4) 0.51104(6) 0.0208(5) Uani 1 1 d . . . . .
C10 C 0.64288(17) 0.3011(4) 0.51662(7) 0.0212(6) Uani 1 1 d . . . . .
H10 H 0.677782 0.240748 0.500609 0.025 Uiso 1 1 calc R U . . .
C11 C 0.62070(17) 0.1832(4) 0.54449(7) 0.0197(6) Uani 1 1 d . . . . .
H11 H 0.640493 0.046004 0.547289 0.024 Uiso 1 1 calc R U . . .
C12 C 0.56916(15) 0.2665(4) 0.56847(7) 0.0158(5) Uani 1 1 d . . . . .
C13 C 0.54393(16) 0.1427(4) 0.59774(7) 0.0168(6) Uani 1 1 d . . . . .
H13 H 0.564267 0.005622 0.599663 0.020 Uiso 1 1 calc R U . . .
C14 C 0.49476(16) 0.2067(4) 0.62190(7) 0.0188(6) Uani 1 1 d . . . . .
H14 H 0.475619 0.344783 0.619781 0.023 Uiso 1 1 calc R U . . .
C15 C 0.46684(16) 0.0888(4) 0.65132(7) 0.0173(5) Uani 1 1 d . . . . .
C16 C 0.41025(17) 0.1800(4) 0.67245(7) 0.0206(6) Uani 1 1 d . . . . .
H16 H 0.391196 0.315782 0.667326 0.025 Uiso 1 1 calc R U . . .
C17 C 0.38145(17) 0.0761(4) 0.70073(7) 0.0213(6) Uani 1 1 d . . . . .
H17 H 0.343460 0.141110 0.714883 0.026 Uiso 1 1 calc R U . . .
C18 C 0.40821(16) -0.1228(4) 0.70828(7) 0.0172(6) Uani 1 1 d . . . . .
C19 C 0.46395(17) -0.2162(4) 0.68711(7) 0.0182(6) Uani 1 1 d . . . . .
H19 H 0.482273 -0.352777 0.692072 0.022 Uiso 1 1 calc R U . . .
C20 C 0.49255(16) -0.1124(4) 0.65917(7) 0.0188(6) Uani 1 1 d . . . . .
H20 H 0.530299 -0.178409 0.645014 0.023 Uiso 1 1 calc R U . . .
C21 C 0.37612(16) -0.2289(5) 0.73897(7) 0.0194(6) Uani 1 1 d . . . . .
O22 O 0.40244(12) -0.4250(3) 0.74108(5) 0.0219(4) Uani 1 1 d . . . . .
C23 C 0.37200(19) -0.5442(5) 0.76919(7) 0.0260(7) Uani 1 1 d . . . . .
H23A H 0.402699 -0.673736 0.771658 0.039 Uiso 1 1 calc R U . . .
H23B H 0.313983 -0.574840 0.764198 0.039 Uiso 1 1 calc R U . . .
H23C H 0.378667 -0.465037 0.790794 0.039 Uiso 1 1 calc R U . . .
O24 O 0.33216(13) -0.1515(3) 0.75923(5) 0.0259(5) Uani 1 1 d . . . . .

loop_
_atom_site_aniso_label
_atom_site_aniso_U_11
_atom_site_aniso_U_22
_atom_site_aniso_U_33
_atom_site_aniso_U_23
_atom_site_aniso_U_13
_atom_site_aniso_U_12
C1 0.0148(13) 0.0171(13) 0.0119(12) 0.0023(10) -0.0007(10) -0.0010(11)
I1 0.01922(9) 0.01551(9) 0.01449(8) 0.00374(7) 0.00050(6) -0.00043(7)
C2 0.0141(13) 0.0167(13) 0.0131(12) -0.0006(10) 0.0020(10) 0.0030(11)
F2 0.0237(9) 0.0216(9) 0.0234(9) 0.0042(7) 0.0105(7) 0.0091(7)
C3 0.0184(13) 0.0123(12) 0.0157(13) 0.0018(11) -0.0008(10) 0.0044(11)
F3 0.0258(9) 0.0148(8) 0.0231(8) 0.0053(7) 0.0053(7) 0.0101(7)
C4 0.0176(13) 0.0116(12) 0.0116(12) 0.0009(10) 0.0005(10) 0.0007(10)
I4 0.02016(9) 0.01363(8) 0.01397(8) 0.00171(7) 0.00276(6) 0.00018(7)
C5 0.0150(13) 0.0166(13) 0.0156(13) -0.0030(10) 0.0032(11) 0.0006(11)
F5 0.0229(9) 0.0202(8) 0.0213(8) 0.0018(7) 0.0094(7) 0.0081(7)
C6 0.0178(13) 0.0103(12) 0.0151(12) 0.0004(10) -0.0035(10) 0.0037(11)
F6 0.0248(9) 0.0135(8) 0.0242(8) 0.0039(6) 0.0045(7) 0.0079(7)
C7 0.0181(14) 0.0168(14) 0.0227(15) 0.0030(11) 0.0029(11) 0.0019(11)
C8 0.0206(14) 0.0181(14) 0.0235(14) 0.0050(12) 0.0007(11) -0.0014(12)
N9 0.0210(13) 0.0230(12) 0.0183(12) 0.0056(10) -0.0004(10) -0.0057(10)
C10 0.0198(15) 0.0250(16) 0.0193(14) 0.0034(12) 0.0046(12) 0.0027(12)
C11 0.0201(15) 0.0184(14) 0.0210(14) 0.0021(11) 0.0030(12) 0.0011(12)
C12 0.0106(12) 0.0183(13) 0.0181(13) 0.0047(11) -0.0014(10) -0.0002(11)
C13 0.0158(13) 0.0132(13) 0.0213(14) 0.0049(11) 0.0013(11) 0.0020(11)
C14 0.0178(14) 0.0160(14) 0.0225(14) 0.0057(11) 0.0002(11) 0.0016(11)
C15 0.0154(13) 0.0168(13) 0.0196(13) 0.0012(11) 0.0011(11) -0.0011(12)
C16 0.0254(16) 0.0147(13) 0.0220(15) 0.0029(11) 0.0036(12) 0.0042(12)
C17 0.0248(15) 0.0208(14) 0.0189(14) -0.0011(12) 0.0069(11) 0.0051(13)
C18 0.0152(13) 0.0209(14) 0.0155(13) 0.0019(11) 0.0006(11) -0.0006(11)
C19 0.0209(14) 0.0147(13) 0.0191(13) 0.0042(11) 0.0007(11) 0.0026(11)
C20 0.0169(14) 0.0191(14) 0.0209(14) 0.0024(11) 0.0041(11) 0.0038(12)
C21 0.0161(13) 0.0255(15) 0.0163(13) 0.0032(12) -0.0017(11) -0.0042(12)
O22 0.0250(11) 0.0233(10) 0.0179(10) 0.0078(9) 0.0052(8) -0.0016(9)
C23 0.0313(17) 0.0277(17) 0.0196(14) 0.0118(12) 0.0064(13) -0.0063(14)
O24 0.0304(12) 0.0282(11) 0.0200(10) -0.0005(9) 0.0096(9) -0.0007(10)

loop_
_atom_type_symbol
_atom_type_description
_atom_type_scat_dispersion_real
_atom_type_scat_dispersion_imag
_atom_type_scat_source
C C 0.0033 0.0016 'International Tables Vol C Tables 4.2.6.8 and 6.1.1.4'
H H 0.0000 0.0000 'International Tables Vol C Tables 4.2.6.8 and 6.1.1.4'
N N 0.0061 0.0033 'International Tables Vol C Tables 4.2.6.8 and 6.1.1.4'
O O 0.0106 0.0060 'International Tables Vol C Tables 4.2.6.8 and 6.1.1.4'
F F 0.0171 0.0103 'International Tables Vol C Tables 4.2.6.8 and 6.1.1.4'
I I -0.4742 1.8119 'International Tables Vol C Tables 4.2.6.8 and 6.1.1.4'

loop_
_geom_angle_atom_site_label_1
_geom_angle_atom_site_label_2
_geom_angle_atom_site_label_3
_geom_angle
_geom_angle_site_symmetry_1
_geom_angle_site_symmetry_3
_geom_angle_publ_flag
C2 C1 C6 116.4(2) . . ?
C2 C1 I1 121.73(19) . . ?
C6 C1 I1 121.90(19) . . ?
F2 C2 C3 118.3(2) . . ?
F2 C2 C1 119.8(2) . . ?
C3 C2 C1 121.9(2) . . ?
F3 C3 C2 118.4(2) . . ?
F3 C3 C4 120.0(2) . . ?
C2 C3 C4 121.6(2) . . ?
C5 C4 C3 116.6(2) . . ?
C5 C4 I4 122.28(19) . . ?
C3 C4 I4 121.07(18) . . ?
F5 C5 C6 118.4(2) . . ?
F5 C5 C4 120.1(2) . . ?
C6 C5 C4 121.6(2) . . ?
F6 C6 C5 118.3(2) . . ?
F6 C6 C1 119.8(2) . . ?
C5 C6 C1 121.9(2) . . ?
C8 C7 C12 119.5(3) . . ?
C8 C7 H7 120.3 . . ?
C12 C7 H7 120.3 . . ?
N9 C8 C7 124.0(3) . . ?
N9 C8 H8 118.0 . . ?
C7 C8 H8 118.0 . . ?
C10 N9 C8 116.7(2) . . ?
N9 C10 C11 123.6(3) . . ?
N9 C10 H10 118.2 . . ?
C11 C10 H10 118.2 . . ?
C10 C11 C12 119.8(3) . . ?
C10 C11 H11 120.1 . . ?
C12 C11 H11 120.1 . . ?
C7 C12 C11 116.4(2) . . ?
C7 C12 C13 123.0(2) . . ?
C11 C12 C13 120.5(2) . . ?
C14 C13 C12 125.4(2) . . ?
C14 C13 H13 117.3 . . ?
C12 C13 H13 117.3 . . ?
C13 C14 C15 127.5(3) . . ?
C13 C14 H14 116.2 . . ?
C15 C14 H14 116.2 . . ?
C20 C15 C16 118.0(2) . . ?
C20 C15 C14 123.4(2) . . ?
C16 C15 C14 118.6(2) . . ?
C17 C16 C15 121.3(3) . . ?
C17 C16 H16 119.3 . . ?
C15 C16 H16 119.3 . . ?
C18 C17 C16 119.9(3) . . ?
C18 C17 H17 120.0 . . ?
C16 C17 H17 120.0 . . ?
C17 C18 C19 119.3(2) . . ?
C17 C18 C21 118.3(2) . . ?
C19 C18 C21 122.5(2) . . ?
C20 C19 C18 120.7(2) . . ?
C20 C19 H19 119.7 . . ?
C18 C19 H19 119.7 . . ?
C19 C20 C15 120.9(3) . . ?
C19 C20 H20 119.5 . . ?
C15 C20 H20 119.5 . . ?
O24 C21 O22 123.9(2) . . ?
O24 C21 C18 125.1(3) . . ?
O22 C21 C18 111.0(2) . . ?
C21 O22 C23 115.3(2) . . ?
O22 C23 H23A 109.5 . . ?
O22 C23 H23B 109.5 . . ?
H23A C23 H23B 109.5 . . ?
O22 C23 H23C 109.5 . . ?
H23A C23 H23C 109.5 . . ?
H23B C23 H23C 109.5 . . ?

loop_
_geom_bond_atom_site_label_1
_geom_bond_atom_site_label_2
_geom_bond_distance
_geom_bond_site_symmetry_2
_geom_bond_publ_flag
C1 C2 1.381(4) . ?
C1 C6 1.385(4) . ?
C1 I1 2.107(2) . ?
C2 F2 1.351(3) . ?
C2 C3 1.374(4) . ?
C3 F3 1.346(3) . ?
C3 C4 1.385(4) . ?
C4 C5 1.382(4) . ?
C4 I4 2.084(2) . ?
C5 F5 1.353(3) . ?
C5 C6 1.373(4) . ?
C6 F6 1.352(3) . ?
C7 C8 1.380(4) . ?
C7 C12 1.397(4) . ?
C7 H7 0.9500 . ?
C8 N9 1.338(4) . ?
C8 H8 0.9500 . ?
N9 C10 1.331(4) . ?
C10 C11 1.385(4) . ?
C10 H10 0.9500 . ?
C11 C12 1.397(4) . ?
C11 H11 0.9500 . ?
C12 C13 1.464(4) . ?
C13 C14 1.333(4) . ?
C13 H13 0.9500 . ?
C14 C15 1.463(4) . ?
C14 H14 0.9500 . ?
C15 C20 1.398(4) . ?
C15 C16 1.400(4) . ?
C16 C17 1.388(4) . ?
C16 H16 0.9500 . ?
C17 C18 1.387(4) . ?
C17 H17 0.9500 . ?
C18 C19 1.398(4) . ?
C18 C21 1.491(4) . ?
C19 C20 1.376(4) . ?
C19 H19 0.9500 . ?
C20 H20 0.9500 . ?
C21 O24 1.203(3) . ?
C21 O22 1.342(3) . ?
O22 C23 1.444(3) . ?
C23 H23A 0.9800 . ?
C23 H23B 0.9800 . ?
C23 H23C 0.9800 . ?

loop_
_geom_torsion_atom_site_label_1
_geom_torsion_atom_site_label_2
_geom_torsion_atom_site_label_3
_geom_torsion_atom_site_label_4
_geom_torsion
_geom_torsion_site_symmetry_1
_geom_torsion_site_symmetry_2
_geom_torsion_site_symmetry_3
_geom_torsion_site_symmetry_4
_geom_torsion_publ_flag
C6 C1 C2 F2 179.4(2) . . . . ?
I1 C1 C2 F2 -1.0(3) . . . . ?
C6 C1 C2 C3 0.8(4) . . . . ?
I1 C1 C2 C3 -179.7(2) . . . . ?
F2 C2 C3 F3 0.4(4) . . . . ?
C1 C2 C3 F3 179.1(2) . . . . ?
F2 C2 C3 C4 -179.6(2) . . . . ?
C1 C2 C3 C4 -0.9(4) . . . . ?
F3 C3 C4 C5 -179.4(2) . . . . ?
C2 C3 C4 C5 0.6(4) . . . . ?
F3 C3 C4 I4 -1.1(3) . . . . ?
C2 C3 C4 I4 178.9(2) . . . . ?
C3 C4 C5 F5 -179.6(2) . . . . ?
I4 C4 C5 F5 2.1(3) . . . . ?
C3 C4 C5 C6 -0.2(4) . . . . ?
I4 C4 C5 C6 -178.5(2) . . . . ?
F5 C5 C6 F6 -0.4(4) . . . . ?
C4 C5 C6 F6 -179.8(2) . . . . ?
F5 C5 C6 C1 179.6(2) . . . . ?
C4 C5 C6 C1 0.2(4) . . . . ?
C2 C1 C6 F6 179.6(2) . . . . ?
I1 C1 C6 F6 0.1(3) . . . . ?
C2 C1 C6 C5 -0.4(4) . . . . ?
I1 C1 C6 C5 -179.94(19) . . . . ?
C12 C7 C8 N9 0.1(4) . . . . ?
C7 C8 N9 C10 0.0(4) . . . . ?
C8 N9 C10 C11 -0.2(4) . . . . ?
N9 C10 C11 C12 0.3(4) . . . . ?
C8 C7 C12 C11 0.0(4) . . . . ?
C8 C7 C12 C13 -179.1(3) . . . . ?
C10 C11 C12 C7 -0.2(4) . . . . ?
C10 C11 C12 C13 178.9(3) . . . . ?
C7 C12 C13 C14 -0.6(4) . . . . ?
C11 C12 C13 C14 -179.6(3) . . . . ?
C12 C13 C14 C15 179.1(3) . . . . ?
C13 C14 C15 C20 3.4(5) . . . . ?
C13 C14 C15 C16 -175.4(3) . . . . ?
C20 C15 C16 C17 1.1(4) . . . . ?
C14 C15 C16 C17 180.0(3) . . . . ?
C15 C16 C17 C18 -0.6(4) . . . . ?
C16 C17 C18 C19 -0.2(4) . . . . ?
C16 C17 C18 C21 179.7(3) . . . . ?
C17 C18 C19 C20 0.4(4) . . . . ?
C21 C18 C19 C20 -179.5(3) . . . . ?
C18 C19 C20 C15 0.2(4) . . . . ?
C16 C15 C20 C19 -0.9(4) . . . . ?
C14 C15 C20 C19 -179.7(3) . . . . ?
C17 C18 C21 O24 -4.7(4) . . . . ?
C19 C18 C21 O24 175.2(3) . . . . ?
C17 C18 C21 O22 174.9(2) . . . . ?
C19 C18 C21 O22 -5.2(4) . . . . ?
O24 C21 O22 C23 2.1(4) . . . . ?
C18 C21 O22 C23 -177.6(2) . . . . ?
